data_7120151
loop_
_publ_author_name
'Jiang, Bo'
'Zhu, Xiao-Tong'
'Zhao, Qi'
'Liu, Feng'
'Wang, Ai-Fang'
'Cai, Pei-Jun'
'Hao, Wen-Juan'
'Tu, Shu-Jiang'

_publ_section_title
;
 Silver-mediated radical 5-exo-dig cyclization of 2-alkynylbenzonitriles:
 Synthesis of phosphinylated 1-indenones
;
_journal_name_full 'Chem. Commun.'
_journal_paper_doi 10.1039/C7CC01666B
_journal_year 2017
_chemical_formula_sum 'C28 H21 O2 P'
_chemical_formula_weight 420.42
_chemical_name_systematic
; 
 ? 
;
_space_group_IT_number 14
_symmetry_cell_setting monoclinic
_symmetry_space_group_name_Hall '-P 2ybc'
_symmetry_space_group_name_H-M 'P 1 21/c 1'
_atom_sites_solution_hydrogens geom
_atom_sites_solution_primary direct
_atom_sites_solution_secondary difmap
_audit_creation_method SHELXL-97
_audit_update_record
;
2017-02-04 deposited with the CCDC.
2017-05-19 downloaded from the CCDC.
;
_cell_angle_alpha 90.00
_cell_angle_beta 109.173(2)
_cell_angle_gamma 90.00
_cell_formula_units_Z 4
_cell_length_a 10.9300(8)
_cell_length_b 19.1231(16)
_cell_length_c 11.1659(9)
_cell_measurement_reflns_used 1627
_cell_measurement_temperature 298(2)
_cell_measurement_theta_max 20.165
_cell_measurement_theta_min 2.242
_cell_volume 2204.4(3)
_computing_cell_refinement 'Bruker SMART'
_computing_data_collection 'Bruker SMART'
_computing_data_reduction 'Bruker SAINT'
_computing_molecular_graphics 'Bruker SHELXTL'
_computing_publication_material 'Bruker SHELXTL'
_computing_structure_refinement 'SHELXL-97 (Sheldrick, 1997)'
_computing_structure_solution 'SHELXS-97 (Sheldrick, 1990)'
_diffrn_ambient_temperature 298(2)
_diffrn_measured_fraction_theta_full 0.995
_diffrn_measured_fraction_theta_max 0.995
_diffrn_measurement_device_type 'CCD area detector'
_diffrn_measurement_method 'phi and omega scans'
_diffrn_radiation_monochromator graphite
_diffrn_radiation_source 'fine-focus sealed tube'
_diffrn_radiation_type MoK\a
_diffrn_radiation_wavelength 0.71073
_diffrn_reflns_av_R_equivalents 0.0712
_diffrn_reflns_av_sigmaI/netI 0.0951
_diffrn_reflns_limit_h_max 8
_diffrn_reflns_limit_h_min -13
_diffrn_reflns_limit_k_max 22
_diffrn_reflns_limit_k_min -22
_diffrn_reflns_limit_l_max 13
_diffrn_reflns_limit_l_min -13
_diffrn_reflns_number 10998
_diffrn_reflns_theta_full 25.02
_diffrn_reflns_theta_max 25.02
_diffrn_reflns_theta_min 2.24
_exptl_absorpt_coefficient_mu 0.147
_exptl_absorpt_correction_T_max 0.9811
_exptl_absorpt_correction_T_min 0.9395
_exptl_absorpt_correction_type multi-scan
_exptl_absorpt_process_details sadabs
_exptl_crystal_colour yellow
_exptl_crystal_density_diffrn 1.267
_exptl_crystal_density_method 'not measured'
_exptl_crystal_description block
_exptl_crystal_F_000 880
_exptl_crystal_size_max 0.43
_exptl_crystal_size_mid 0.17
_exptl_crystal_size_min 0.13
_refine_diff_density_max 0.259
_refine_diff_density_min -0.254
_refine_diff_density_rms 0.048
_refine_ls_extinction_method none
_refine_ls_goodness_of_fit_ref 1.052
_refine_ls_hydrogen_treatment mixed
_refine_ls_matrix_type full
_refine_ls_number_parameters 318
_refine_ls_number_reflns 3866
_refine_ls_number_restraints 0
_refine_ls_restrained_S_all 1.052
_refine_ls_R_factor_all 0.1282
_refine_ls_R_factor_gt 0.0537
_refine_ls_shift/su_max 0.001
_refine_ls_shift/su_mean 0.000
_refine_ls_structure_factor_coef Fsqd
_refine_ls_weighting_details 'calc w=1/[\s^2^(Fo^2^)+(0.0359P)^2^+0.0000P] where P=(Fo^2^+2Fc^2^)/3'
_refine_ls_weighting_scheme calc
_refine_ls_wR_factor_gt 0.1019
_refine_ls_wR_factor_ref 0.1204
_reflns_number_gt 1917
_reflns_number_total 3866
_reflns_threshold_expression >2sigma(I)
_cod_data_source_file c7cc01666b2.cif
_cod_data_source_block 160717c
_cod_depositor_comments
;
The following automatic conversions were performed:

'_symmetry_cell_setting' value 'Monoclinic' changed to 'monoclinic'
according to
/home/data/users/saulius/crontab/automatic-downloads/rss-feeds/RSC/lib/dictionaries/cif_core.dic
dictionary named 'cif_core.dic' version 2.4.2 from 2011-04-26.

Automatic conversion script
Id: cif_fix_values 4973 2017-02-22 13:04:09Z antanas 
;
_cod_original_sg_symbol_H-M P2(1)/c
_cod_database_code 7120151

loop_
_symmetry_equiv_pos_as_xyz
'x, y, z'
'-x, y+1/2, -z+1/2'
'-x, -y, -z'
'x, -y-1/2, z-1/2'

loop_
_atom_site_label
_atom_site_type_symbol
_atom_site_fract_x
_atom_site_fract_y
_atom_site_fract_z
_atom_site_U_iso_or_equiv
_atom_site_adp_type
_atom_site_occupancy
_atom_site_symmetry_multiplicity
_atom_site_calc_flag
_atom_site_refinement_flags
_atom_site_disorder_assembly
_atom_site_disorder_group
P1 P 0.57862(8) 0.31285(4) 0.33072(8) 0.0427(3) Uani 1 1 d . . .
O1 O 0.8621(2) 0.12327(11) 0.6351(2) 0.0684(8) Uani 1 1 d . . .
O2 O 0.58326(18) 0.30991(10) 0.19982(18) 0.0521(6) Uani 1 1 d . . .
C1 C 0.7731(3) 0.14974(17) 0.5514(3) 0.0471(9) Uani 1 1 d . . .
C2 C 0.7575(3) 0.22721(15) 0.5221(3) 0.0382(8) Uani 1 1 d . A .
C3 C 0.6501(3) 0.23593(15) 0.4196(3) 0.0396(8) Uani 1 1 d . . .
C4 C 0.5908(3) 0.16575(15) 0.3762(3) 0.0407(8) Uani 1 1 d . . .
C5 C 0.6638(3) 0.11479(16) 0.4565(3) 0.0465(9) Uani 1 1 d . . .
C6 C 0.6308(3) 0.04531(18) 0.4400(4) 0.0630(10) Uani 1 1 d . . .
H6 H 0.6803 0.0117 0.4950 0.076 Uiso 1 1 calc R . .
C7 C 0.5222(3) 0.02635(18) 0.3400(4) 0.0672(11) Uani 1 1 d . . .
H7 H 0.4970 -0.0203 0.3280 0.081 Uiso 1 1 calc R . .
C8 C 0.4525(3) 0.07617(19) 0.2593(4) 0.0640(11) Uani 1 1 d . . .
H8 H 0.3811 0.0627 0.1911 0.077 Uiso 1 1 calc R . .
C9 C 0.4850(3) 0.14685(18) 0.2758(3) 0.0531(9) Uani 1 1 d . . .
H9 H 0.4360 0.1803 0.2200 0.064 Uiso 1 1 calc R . .
C10 C 0.8520(3) 0.27698(16) 0.6018(3) 0.0413(8) Uani 1 1 d . . .
C11 C 0.952(4) 0.3037(19) 0.565(4) 0.051(6) Uani 0.55(4) 1 d P A 1
H11 H 0.9577 0.2913 0.4865 0.061 Uiso 0.55(4) 1 calc PR A 1
C12 C 1.043(4) 0.348(2) 0.643(4) 0.058(6) Uani 0.55(4) 1 d P A 1
H12 H 1.1084 0.3667 0.6162 0.070 Uiso 0.55(4) 1 calc PR A 1
C13 C 1.0359(4) 0.36617(19) 0.7625(4) 0.0602(10) Uani 1 1 d . . .
C14 C 0.943(2) 0.3342(12) 0.803(2) 0.055(4) Uani 0.55(4) 1 d P A 1
H14 H 0.9414 0.3424 0.8843 0.066 Uiso 0.55(4) 1 calc PR A 1
C15 C 0.8534(17) 0.2903(13) 0.723(2) 0.052(4) Uani 0.55(4) 1 d P A 1
H15 H 0.7919 0.2690 0.7522 0.062 Uiso 0.55(4) 1 calc PR A 1
C11' C 0.969(5) 0.288(3) 0.586(5) 0.050(7) Uani 0.45(4) 1 d P A 2
H11' H 0.9890 0.2661 0.5210 0.060 Uiso 0.45(4) 1 calc PR A 2
C12' C 1.058(5) 0.333(2) 0.668(5) 0.054(7) Uani 0.45(4) 1 d P A 2
H12' H 1.1369 0.3403 0.6550 0.065 Uiso 0.45(4) 1 calc PR A 2
C14' C 0.912(3) 0.3600(17) 0.775(2) 0.063(5) Uani 0.45(4) 1 d P A 2
H14' H 0.8905 0.3859 0.8361 0.075 Uiso 0.45(4) 1 calc PR A 2
C15' C 0.824(3) 0.3160(15) 0.698(2) 0.056(5) Uani 0.45(4) 1 d P A 2
H15' H 0.7432 0.3112 0.7075 0.067 Uiso 0.45(4) 1 calc PR A 2
C16 C 1.1344(4) 0.41456(19) 0.8514(4) 0.0989(15) Uani 1 1 d . A .
H16A H 1.2185 0.3931 0.8760 0.148 Uiso 1 1 calc R . .
H16B H 1.1105 0.4232 0.9255 0.148 Uiso 1 1 calc R . .
H16C H 1.1367 0.4580 0.8091 0.148 Uiso 1 1 calc R . .
C17 C 0.6593(3) 0.38797(15) 0.4148(3) 0.0453(8) Uani 1 1 d . . .
C18 C 0.7574(3) 0.41763(17) 0.3805(3) 0.0573(10) Uani 1 1 d . . .
H18 H 0.7781 0.3988 0.3128 0.069 Uiso 1 1 calc R . .
C19 C 0.8254(3) 0.4743(2) 0.4436(4) 0.0723(12) Uani 1 1 d . . .
H19 H 0.8915 0.4933 0.4185 0.087 Uiso 1 1 calc R . .
C20 C 0.7969(4) 0.5027(2) 0.5421(4) 0.0775(13) Uani 1 1 d . . .
H20 H 0.8444 0.5404 0.5859 0.093 Uiso 1 1 calc R . .
C21 C 0.6988(4) 0.4759(2) 0.5768(4) 0.0937(14) Uani 1 1 d . . .
H21 H 0.6775 0.4960 0.6432 0.112 Uiso 1 1 calc R . .
C22 C 0.6307(4) 0.4190(2) 0.5139(4) 0.0778(12) Uani 1 1 d . . .
H22 H 0.5638 0.4009 0.5387 0.093 Uiso 1 1 calc R . .
C23 C 0.4168(3) 0.31333(15) 0.3369(3) 0.0425(8) Uani 1 1 d . . .
C24 C 0.3831(3) 0.28390(16) 0.4352(3) 0.0520(9) Uani 1 1 d . . .
H24 H 0.4463 0.2632 0.5030 0.062 Uiso 1 1 calc R . .
C25 C 0.2557(3) 0.28531(17) 0.4326(4) 0.0606(10) Uani 1 1 d . . .
H25 H 0.2337 0.2660 0.4992 0.073 Uiso 1 1 calc R . .
C26 C 0.1620(3) 0.31489(18) 0.3326(4) 0.0614(10) Uani 1 1 d . . .
H26 H 0.0764 0.3150 0.3311 0.074 Uiso 1 1 calc R . .
C27 C 0.1931(3) 0.34441(18) 0.2346(4) 0.0643(11) Uani 1 1 d . . .
H27 H 0.1290 0.3649 0.1672 0.077 Uiso 1 1 calc R . .
C28 C 0.3205(3) 0.34360(16) 0.2362(3) 0.0532(9) Uani 1 1 d . . .
H28 H 0.3416 0.3634 0.1695 0.064 Uiso 1 1 calc R . .

loop_
_atom_site_aniso_label
_atom_site_aniso_U_11
_atom_site_aniso_U_22
_atom_site_aniso_U_33
_atom_site_aniso_U_23
_atom_site_aniso_U_13
_atom_site_aniso_U_12
P1 0.0376(5) 0.0496(5) 0.0403(6) 0.0023(5) 0.0118(4) -0.0019(4)
O1 0.0496(15) 0.0685(16) 0.0726(19) 0.0125(14) 0.0001(13) 0.0083(12)
O2 0.0565(14) 0.0660(15) 0.0359(14) 0.0019(12) 0.0180(11) -0.0024(11)
C1 0.039(2) 0.053(2) 0.049(2) 0.0023(19) 0.0149(18) 0.0030(18)
C2 0.0299(18) 0.0455(19) 0.042(2) -0.0017(16) 0.0158(16) -0.0027(15)
C3 0.0327(18) 0.049(2) 0.039(2) -0.0011(16) 0.0148(16) -0.0030(15)
C4 0.0356(19) 0.048(2) 0.041(2) -0.0021(17) 0.0154(16) -0.0022(16)
C5 0.037(2) 0.046(2) 0.057(2) -0.0027(19) 0.0162(18) -0.0033(16)
C6 0.055(2) 0.055(2) 0.073(3) 0.001(2) 0.014(2) 0.0029(19)
C7 0.065(3) 0.051(2) 0.084(3) -0.006(2) 0.022(2) -0.008(2)
C8 0.054(2) 0.065(3) 0.066(3) -0.015(2) 0.012(2) -0.015(2)
C9 0.045(2) 0.060(2) 0.051(2) -0.0079(19) 0.0122(18) -0.0054(18)
C10 0.032(2) 0.049(2) 0.041(2) 0.0006(18) 0.0103(17) 0.0000(16)
C11 0.043(11) 0.056(13) 0.053(11) 0.004(10) 0.013(9) -0.007(8)
C12 0.044(12) 0.066(16) 0.060(13) 0.013(9) 0.012(9) -0.016(9)
C13 0.056(3) 0.055(2) 0.059(3) -0.004(2) 0.004(2) -0.012(2)
C14 0.053(8) 0.064(10) 0.045(7) -0.005(7) 0.011(6) -0.008(6)
C15 0.044(7) 0.059(10) 0.054(9) 0.002(7) 0.020(6) -0.007(6)
C11' 0.041(13) 0.057(18) 0.055(17) -0.002(11) 0.019(11) -0.002(11)
C12' 0.039(9) 0.055(15) 0.063(19) 0.003(11) 0.010(12) -0.007(10)
C14' 0.065(12) 0.064(13) 0.058(11) -0.009(9) 0.017(9) -0.001(9)
C15' 0.054(10) 0.062(13) 0.055(11) -0.006(8) 0.021(9) -0.005(9)
C16 0.093(3) 0.104(3) 0.087(3) -0.015(3) 0.011(3) -0.045(3)
C17 0.044(2) 0.049(2) 0.044(2) 0.0051(18) 0.0154(18) 0.0019(16)
C18 0.048(2) 0.059(2) 0.064(3) -0.002(2) 0.017(2) -0.0048(18)
C19 0.056(3) 0.062(3) 0.093(4) 0.005(2) 0.016(2) -0.013(2)
C20 0.074(3) 0.054(3) 0.091(4) -0.009(2) 0.009(3) -0.009(2)
C21 0.110(4) 0.083(3) 0.093(4) -0.034(3) 0.040(3) -0.023(3)
C22 0.085(3) 0.080(3) 0.078(3) -0.019(2) 0.039(3) -0.029(2)
C23 0.0376(19) 0.0479(19) 0.039(2) -0.0001(17) 0.0088(16) -0.0010(15)
C24 0.042(2) 0.063(2) 0.050(2) 0.0034(18) 0.0141(18) 0.0020(16)
C25 0.051(2) 0.068(2) 0.068(3) 0.001(2) 0.027(2) -0.0050(19)
C26 0.035(2) 0.069(3) 0.077(3) -0.003(2) 0.015(2) -0.0018(19)
C27 0.039(2) 0.073(3) 0.070(3) 0.007(2) 0.002(2) 0.0057(19)
C28 0.051(2) 0.055(2) 0.051(2) 0.0077(18) 0.0134(19) -0.0004(17)

loop_
_atom_type_symbol
_atom_type_description
_atom_type_scat_dispersion_real
_atom_type_scat_dispersion_imag
_atom_type_scat_source
C C 0.0033 0.0016 'International Tables Vol C Tables 4.2.6.8 and 6.1.1.4'
H H 0.0000 0.0000 'International Tables Vol C Tables 4.2.6.8 and 6.1.1.4'
O O 0.0106 0.0060 'International Tables Vol C Tables 4.2.6.8 and 6.1.1.4'
P P 0.1023 0.0942 'International Tables Vol C Tables 4.2.6.8 and 6.1.1.4'

loop_
_geom_angle_atom_site_label_1
_geom_angle_atom_site_label_2
_geom_angle_atom_site_label_3
_geom_angle
O2 P1 C17 112.28(15)
O2 P1 C23 113.11(13)
C17 P1 C23 107.43(15)
O2 P1 C3 111.30(13)
C17 P1 C3 108.51(14)
C23 P1 C3 103.75(14)
O1 C1 C5 128.3(3)
O1 C1 C2 125.3(3)
C5 C1 C2 106.4(3)
C3 C2 C10 132.4(3)
C3 C2 C1 107.9(3)
C10 C2 C1 119.7(3)
C2 C3 C4 109.0(3)
C2 C3 P1 131.6(2)
C4 C3 P1 119.3(2)
C9 C4 C5 119.7(3)
C9 C4 C3 131.3(3)
C5 C4 C3 109.0(3)
C6 C5 C4 121.6(3)
C6 C5 C1 130.6(3)
C4 C5 C1 107.8(3)
C5 C6 C7 118.6(3)
C5 C6 H6 120.7
C7 C6 H6 120.7
C8 C7 C6 119.7(3)
C8 C7 H7 120.1
C6 C7 H7 120.1
C7 C8 C9 122.0(3)
C7 C8 H8 119.0
C9 C8 H8 119.0
C4 C9 C8 118.3(3)
C4 C9 H9 120.9
C8 C9 H9 120.9
C11' C10 C15 113(2)
C11' C10 C11 16(3)
C15 C10 C11 118(2)
C11' C10 C15' 117(3)
C15 C10 C15' 25.0(7)
C11 C10 C15' 115(2)
C11' C10 C2 122(2)
C15 C10 C2 119.7(9)
C11 C10 C2 122(2)
C15' C10 C2 121.0(11)
C12 C11 C10 121(4)
C12 C11 H11 119.5
C10 C11 H11 119.5
C11 C12 C13 120(4)
C11 C12 H12 120.1
C13 C12 H12 120.1
C12' C13 C14 113(2)
C12' C13 C12 16(2)
C14 C13 C12 119(2)
C12' C13 C14' 118(3)
C14 C13 C14' 25.7(7)
C12 C13 C14' 115(2)
C12' C13 C16 123(2)
C14 C13 C16 119.8(9)
C12 C13 C16 121.4(19)
C14' C13 C16 118.9(11)
C15 C14 C13 120.4(16)
C15 C14 H14 119.8
C13 C14 H14 119.8
C14 C15 C10 121.7(16)
C14 C15 H15 119.2
C10 C15 H15 119.2
C10 C11' C12' 120(5)
C10 C11' H11' 120.1
C12' C11' H11' 120.1
C13 C12' C11' 123(5)
C13 C12' H12' 118.4
C11' C12' H12' 118.4
C15' C14' C13 119(2)
C15' C14' H14' 120.4
C13 C14' H14' 120.4
C14' C15' C10 122(2)
C14' C15' H15' 119.1
C10 C15' H15' 119.1
C13 C16 H16A 109.5
C13 C16 H16B 109.5
H16A C16 H16B 109.5
C13 C16 H16C 109.5
H16A C16 H16C 109.5
H16B C16 H16C 109.5
C18 C17 C22 116.7(3)
C18 C17 P1 118.8(3)
C22 C17 P1 124.4(3)
C19 C18 C17 121.6(4)
C19 C18 H18 119.2
C17 C18 H18 119.2
C20 C19 C18 120.3(4)
C20 C19 H19 119.9
C18 C19 H19 119.9
C19 C20 C21 119.8(4)
C19 C20 H20 120.1
C21 C20 H20 120.1
C20 C21 C22 119.9(4)
C20 C21 H21 120.0
C22 C21 H21 120.0
C21 C22 C17 121.6(4)
C21 C22 H22 119.2
C17 C22 H22 119.2
C24 C23 C28 118.9(3)
C24 C23 P1 123.4(2)
C28 C23 P1 117.7(3)
C25 C24 C23 120.2(3)
C25 C24 H24 119.9
C23 C24 H24 119.9
C26 C25 C24 120.3(3)
C26 C25 H25 119.8
C24 C25 H25 119.8
C25 C26 C27 120.5(3)
C25 C26 H26 119.7
C27 C26 H26 119.7
C26 C27 C28 119.8(3)
C26 C27 H27 120.1
C28 C27 H27 120.1
C27 C28 C23 120.4(3)
C27 C28 H28 119.8
C23 C28 H28 119.8

loop_
_geom_bond_atom_site_label_1
_geom_bond_atom_site_label_2
_geom_bond_distance
P1 O2 1.480(2)
P1 C17 1.783(3)
P1 C23 1.793(3)
P1 C3 1.803(3)
O1 C1 1.216(3)
C1 C5 1.472(4)
C1 C2 1.515(4)
C2 C3 1.354(4)
C2 C10 1.470(4)
C3 C4 1.500(4)
C4 C9 1.369(4)
C4 C5 1.385(4)
C5 C6 1.373(4)
C6 C7 1.384(4)
C6 H6 0.9300
C7 C8 1.360(4)
C7 H7 0.9300
C8 C9 1.394(4)
C8 H8 0.9300
C9 H9 0.9300
C10 C11' 1.36(6)
C10 C15 1.37(2)
C10 C11 1.38(5)
C10 C15' 1.42(3)
C11 C12 1.38(6)
C11 H11 0.9300
C12 C13 1.40(5)
C12 H12 0.9300
C13 C12' 1.32(6)
C13 C14 1.38(2)
C13 C14' 1.42(3)
C13 C16 1.517(4)
C14 C15 1.37(2)
C14 H14 0.9300
C15 H15 0.9300
C11' C12' 1.39(8)
C11' H11' 0.9300
C12' H12' 0.9300
C14' C15' 1.35(3)
C14' H14' 0.9300
C15' H15' 0.9300
C16 H16A 0.9600
C16 H16B 0.9600
C16 H16C 0.9600
C17 C18 1.373(4)
C17 C22 1.378(4)
C18 C19 1.371(4)
C18 H18 0.9300
C19 C20 1.351(5)
C19 H19 0.9300
C20 C21 1.355(5)
C20 H20 0.9300
C21 C22 1.374(5)
C21 H21 0.9300
C22 H22 0.9300
C23 C24 1.386(4)
C23 C28 1.389(4)
C24 C25 1.383(4)
C24 H24 0.9300
C25 C26 1.365(4)
C25 H25 0.9300
C26 C27 1.370(5)
C26 H26 0.9300
C27 C28 1.386(4)
C27 H27 0.9300
C28 H28 0.9300

loop_
_geom_torsion_atom_site_label_1
_geom_torsion_atom_site_label_2
_geom_torsion_atom_site_label_3
_geom_torsion_atom_site_label_4
_geom_torsion
O1 C1 C2 C3 177.4(3)
C5 C1 C2 C3 -0.4(3)
O1 C1 C2 C10 -2.9(5)
C5 C1 C2 C10 179.4(3)
C10 C2 C3 C4 179.9(3)
C1 C2 C3 C4 -0.4(3)
C10 C2 C3 P1 3.1(6)
C1 C2 C3 P1 -177.2(2)
O2 P1 C3 C2 114.3(3)
C17 P1 C3 C2 -9.7(4)
C23 P1 C3 C2 -123.7(3)
O2 P1 C3 C4 -62.2(2)
C17 P1 C3 C4 173.8(2)
C23 P1 C3 C4 59.8(3)
C2 C3 C4 C9 -177.8(3)
P1 C3 C4 C9 -0.6(5)
C2 C3 C4 C5 1.1(3)
P1 C3 C4 C5 178.4(2)
C9 C4 C5 C6 -1.7(5)
C3 C4 C5 C6 179.2(3)
C9 C4 C5 C1 177.7(3)
C3 C4 C5 C1 -1.3(4)
O1 C1 C5 C6 2.8(6)
C2 C1 C5 C6 -179.5(3)
O1 C1 C5 C4 -176.6(3)
C2 C1 C5 C4 1.1(4)
C4 C5 C6 C7 0.4(5)
C1 C5 C6 C7 -178.9(3)
C5 C6 C7 C8 1.3(5)
C6 C7 C8 C9 -1.7(6)
C5 C4 C9 C8 1.3(5)
C3 C4 C9 C8 -179.9(3)
C7 C8 C9 C4 0.4(5)
C3 C2 C10 C11' -100(2)
C1 C2 C10 C11' 81(2)
C3 C2 C10 C15 108.4(12)
C1 C2 C10 C15 -71.3(12)
C3 C2 C10 C11 -80.8(16)
C1 C2 C10 C11 99.5(16)
C3 C2 C10 C15' 79.4(16)
C1 C2 C10 C15' -100.3(15)
C11' C10 C11 C12 -82(16)
C15 C10 C11 C12 -7(3)
C15' C10 C11 C12 21(3)
C2 C10 C11 C12 -178(2)
C10 C11 C12 C13 1(4)
C11 C12 C13 C12' 80(14)
C11 C12 C13 C14 5(3)
C11 C12 C13 C14' -24(3)
C11 C12 C13 C16 179.4(19)
C12' C13 C14 C15 -23(2)
C12 C13 C14 C15 -5.1(19)
C14' C13 C14 C15 85(4)
C16 C13 C14 C15 180.0(7)
C13 C14 C15 C10 -0.4(15)
C11' C10 C15 C14 23(2)
C11 C10 C15 C14 6.3(18)
C15' C10 C15 C14 -82(4)
C2 C10 C15 C14 177.4(8)
C15 C10 C11' C12' -23(4)
C11 C10 C11' C12' 89(16)
C15' C10 C11' C12' 4(4)
C2 C10 C11' C12' -177(2)
C14 C13 C12' C11' 23(4)
C12 C13 C12' C11' -89(15)
C14' C13 C12' C11' -5(4)
C16 C13 C12' C11' 180(2)
C10 C11' C12' C13 0(5)
C12' C13 C14' C15' 6(2)
C14 C13 C14' C15' -80(4)
C12 C13 C14' C15' 24(2)
C16 C13 C14' C15' -178.8(10)
C13 C14' C15' C10 -1(2)
C11' C10 C15' C14' -3(2)
C15 C10 C15' C14' 83(4)
C11 C10 C15' C14' -21(2)
C2 C10 C15' C14' 177.4(10)
O2 P1 C17 C18 -26.5(3)
C23 P1 C17 C18 -151.5(2)
C3 P1 C17 C18 97.0(3)
O2 P1 C17 C22 153.8(3)
C23 P1 C17 C22 28.8(3)
C3 P1 C17 C22 -82.7(3)
C22 C17 C18 C19 1.4(5)
P1 C17 C18 C19 -178.3(3)
C17 C18 C19 C20 -0.1(5)
C18 C19 C20 C21 -1.4(6)
C19 C20 C21 C22 1.6(7)
C20 C21 C22 C17 -0.2(7)
C18 C17 C22 C21 -1.3(5)
P1 C17 C22 C21 178.4(3)
O2 P1 C23 C24 148.4(3)
C17 P1 C23 C24 -87.1(3)
C3 P1 C23 C24 27.7(3)
O2 P1 C23 C28 -30.2(3)
C17 P1 C23 C28 94.3(3)
C3 P1 C23 C28 -150.9(2)
C28 C23 C24 C25 -0.4(5)
P1 C23 C24 C25 -179.0(2)
C23 C24 C25 C26 0.8(5)
C24 C25 C26 C27 -0.9(5)
C25 C26 C27 C28 0.7(5)
C26 C27 C28 C23 -0.3(5)
C24 C23 C28 C27 0.2(5)
P1 C23 C28 C27 178.8(2)
